data_7224867
loop_
_publ_author_name
'Roy, Sandipan'
'Titi, Hatem M.'
'Goldberg, Israel'

_publ_section_title
;
 Supramolecular organic frameworks (SOFs) of
 tetrakis(4-hydroxyphenyl)porphyrin with efficient guest inclusion
;
_journal_issue 19
_journal_name_full CrystEngComm
_journal_page_first 3372
_journal_paper_doi 10.1039/C6CE00518G
_journal_volume 18
_journal_year 2016
_chemical_formula_moiety 'C44 H30 N4 O4, 0.5(C20 H12), C10 H8 N2, 2.7(C H4 O)'
_chemical_formula_sum 'C66.7 H54.8 N6 O6.7'
_chemical_formula_weight 1047.56
_space_group_crystal_system monoclinic
_space_group_IT_number 14
_space_group_name_Hall '-P 2ybc'
_space_group_name_H-M_alt 'P 1 21/c 1'
_symmetry_space_group_name_Hall '-P 2ybc'
_symmetry_space_group_name_H-M 'P 1 21/c 1'
_atom_sites_solution_hydrogens geom
_atom_sites_solution_primary direct
_atom_sites_solution_secondary difmap
_audit_creation_method SHELXL-2014/7
_audit_update_record
;
2016-03-28 deposited with the CCDC.
2016-04-06 downloaded from the CCDC.
;
_cell_angle_alpha 90
_cell_angle_beta 113.178(2)
_cell_angle_gamma 90
_cell_formula_units_Z 4
_cell_length_a 16.1034(6)
_cell_length_b 23.3602(9)
_cell_length_c 15.3638(5)
_cell_measurement_reflns_used 6406
_cell_measurement_temperature 110(2)
_cell_measurement_theta_max 25.06
_cell_measurement_theta_min 1.69
_cell_volume 5313.0(3)
_computing_cell_refinement 'Saint, Bruker-AXS'
_computing_data_collection 'Apex2, Bruker-AXS'
_computing_data_reduction 'Saint, Bruker-AXS'
_computing_structure_refinement 'SHELXL-2014/7 (Sheldrick, 2015)'
_computing_structure_solution 'SHELXT-2014 (Sheldrick, 2015)'
_diffrn_ambient_temperature 110(2)
_diffrn_detector_area_resol_mean 1.75
_diffrn_measured_fraction_theta_full 0.995
_diffrn_measured_fraction_theta_max 0.995
_diffrn_measurement_device_type 'ApexDuo, Bruker-AXS'
_diffrn_measurement_method '1 deg. \f and \w scans'
_diffrn_radiation_type MoK\a
_diffrn_radiation_wavelength 0.71073
_diffrn_reflns_av_R_equivalents 0.0381
_diffrn_reflns_av_unetI/netI 0.0568
_diffrn_reflns_Laue_measured_fraction_full 0.995
_diffrn_reflns_Laue_measured_fraction_max 0.995
_diffrn_reflns_limit_h_max 19
_diffrn_reflns_limit_h_min -19
_diffrn_reflns_limit_k_max 19
_diffrn_reflns_limit_k_min -27
_diffrn_reflns_limit_l_max 18
_diffrn_reflns_limit_l_min -16
_diffrn_reflns_number 27212
_diffrn_reflns_point_group_measured_fraction_full 0.995
_diffrn_reflns_point_group_measured_fraction_max 0.995
_diffrn_reflns_theta_full 25.060
_diffrn_reflns_theta_max 25.060
_diffrn_reflns_theta_min 1.685
_diffrn_source 'ImuS micro-focus'
_exptl_absorpt_coefficient_mu 0.086
_exptl_absorpt_correction_T_max 0.988
_exptl_absorpt_correction_T_min 0.973
_exptl_absorpt_correction_type multi-scan
_exptl_absorpt_process_details 'Sadabs, Bruker-AXS'
_exptl_crystal_colour red
_exptl_crystal_density_diffrn 1.310
_exptl_crystal_description plate
_exptl_crystal_F_000 2202
_exptl_crystal_size_max 0.350
_exptl_crystal_size_mid 0.300
_exptl_crystal_size_min 0.150
_platon_squeeze_details 'disordered MeOH solvent'
_refine_diff_density_max 0.478
_refine_diff_density_min -0.442
_refine_diff_density_rms 0.058
_refine_ls_extinction_method none
_refine_ls_goodness_of_fit_ref 1.015
_refine_ls_hydrogen_treatment constr
_refine_ls_matrix_type full
_refine_ls_number_parameters 680
_refine_ls_number_reflns 9365
_refine_ls_number_restraints 0
_refine_ls_restrained_S_all 1.015
_refine_ls_R_factor_all 0.0947
_refine_ls_R_factor_gt 0.0613
_refine_ls_shift/su_max 0.000
_refine_ls_shift/su_mean 0.000
_refine_ls_structure_factor_coef Fsqd
_refine_ls_weighting_details 'w=1/[\s^2^(Fo^2^)+(0.0837P)^2^+5.1827P] where P=(Fo^2^+2Fc^2^)/3'
_refine_ls_weighting_scheme calc
_refine_ls_wR_factor_gt 0.1582
_refine_ls_wR_factor_ref 0.1785
_reflns_Friedel_coverage 0.000
_reflns_number_gt 6406
_reflns_number_total 9365
_reflns_threshold_expression 'I > 2\s(I)'
_cod_data_source_file c6ce00518g2.cif
_cod_data_source_block sn33sq
_cod_depositor_comments 'Adding full bibliography for 7224863--7224869.cif.'
_cod_database_code 7224867
_shelx_shelxl_version_number 2014/7
_shelx_space_group_comment
;
The symmetry employed for this shelxl refinement is uniquely defined
by the following loop, which should always be used as a source of
symmetry information in preference to the above space-group names.
They are only intended as comments.
;
_shelx_estimated_absorpt_t_min 0.973
_shelx_estimated_absorpt_t_max 0.988
_platon_squeeze_void_probe_radius 1.20

loop_
_space_group_symop_operation_xyz
'x, y, z'
'-x, y+1/2, -z+1/2'
'-x, -y, -z'
'x, -y-1/2, z-1/2'

loop_
_atom_site_label
_atom_site_type_symbol
_atom_site_fract_x
_atom_site_fract_y
_atom_site_fract_z
_atom_site_U_iso_or_equiv
_atom_site_adp_type
_atom_site_occupancy
_atom_site_site_symmetry_order
_atom_site_calc_flag
_atom_site_refinement_flags_posn
_atom_site_refinement_flags_adp
O1 O 0.93718(15) 0.76092(9) 0.53813(15) 0.0329(5) Uani 1 1 d . .
H1 H 0.9124 0.7910 0.5462 0.049 Uiso 1 1 calc R U
O2 O 0.62760(14) 0.24096(9) 0.58982(15) 0.0351(5) Uani 1 1 d . .
H2 H 0.6546 0.2117 0.5826 0.053 Uiso 1 1 calc R U
O3 O 0.46876(15) -0.25045(10) 0.15882(18) 0.0439(6) Uani 1 1 d . .
H3 H 0.5128 -0.2390 0.1471 0.066 Uiso 1 1 calc R U
O4 O 0.37278(16) 0.27992(10) 0.35862(19) 0.0498(7) Uani 1 1 d . .
H4 H 0.3917 0.2735 0.4170 0.075 Uiso 1 1 calc R U
N1 N -0.01736(13) 0.08128(9) 0.04621(16) 0.0192(5) Uani 1 1 d . .
H1A H -0.0094 0.0474 0.0255 0.023 Uiso 1 1 calc R U
N2 N 0.13516(14) 0.00535(9) 0.07938(16) 0.0204(5) Uani 1 1 d . .
N3 N 0.92923(15) 0.49907(10) 0.85653(17) 0.0233(5) Uani 1 1 d . .
N4 N 1.03888(15) 0.58399(10) 0.99106(16) 0.0219(5) Uani 1 1 d . .
H4A H 1.0189 0.5495 0.9951 0.026 Uiso 1 1 calc R U
N5 N 0.70310(17) 0.14134(11) 0.58094(19) 0.0338(6) Uani 1 1 d . .
N6 N 0.86898(19) -0.13498(12) 0.5524(2) 0.0398(7) Uani 1 1 d . .
C1 C 0.25855(17) -0.13141(12) 0.07066(19) 0.0191(6) Uani 1 1 d . .
C2 C -0.09892(17) 0.10864(11) 0.02098(19) 0.0192(6) Uani 1 1 d . .
C3 C 0.19907(17) -0.03578(12) 0.08908(19) 0.0205(6) Uani 1 1 d . .
C4 C 0.18282(17) -0.08947(12) 0.04435(19) 0.0193(6) Uani 1 1 d . .
C5 C 0.05005(17) 0.11462(11) 0.10865(19) 0.0194(6) Uani 1 1 d . .
C6 C 1.01934(18) 0.61413(12) 0.9087(2) 0.0223(6) Uani 1 1 d . .
C7 C 0.33675(18) -0.12150(12) 0.0540(2) 0.0231(6) Uani 1 1 d . .
H7 H 0.3417 -0.0874 0.0227 0.028 Uiso 1 1 calc R U
C8 C -0.08256(18) 0.16075(12) 0.07342(19) 0.0209(6) Uani 1 1 d . .
H8 H -0.1269 0.1881 0.0718 0.025 Uiso 1 1 calc R U
C9 C 1.09456(18) 0.61616(12) 1.0661(2) 0.0221(6) Uani 1 1 d . .
C10 C 0.95652(18) 0.63725(12) 0.7402(2) 0.0220(6) Uani 1 1 d . .
C11 C 0.20403(17) 0.14846(12) 0.2053(2) 0.0233(6) Uani 1 1 d . .
C12 C 0.00782(18) 0.16440(12) 0.1263(2) 0.0222(6) Uani 1 1 d . .
H12 H 0.0376 0.1949 0.1678 0.027 Uiso 1 1 calc R U
C13 C 0.18118(18) 0.05069(12) 0.1335(2) 0.0224(6) Uani 1 1 d . .
C14 C 0.94092(19) 0.72168(12) 0.6051(2) 0.0238(6) Uani 1 1 d . .
C15 C 0.86873(18) 0.40028(12) 0.8387(2) 0.0234(6) Uani 1 1 d . .
C16 C 0.92945(19) 0.54048(12) 0.7933(2) 0.0249(7) Uani 1 1 d . .
C17 C 0.96841(18) 0.59491(12) 0.8169(2) 0.0223(6) Uani 1 1 d . .
C18 C 0.27702(18) 0.03795(12) 0.1778(2) 0.0254(7) Uani 1 1 d . .
H18 H 0.3234 0.0627 0.2173 0.031 Uiso 1 1 calc R U
C19 C 0.6892(2) 0.27905(12) 0.6476(2) 0.0257(7) Uani 1 1 d . .
C20 C 1.0012(2) 0.63206(13) 0.6791(2) 0.0274(7) Uani 1 1 d . .
H20 H 1.0372 0.5992 0.6831 0.033 Uiso 1 1 calc R U
C21 C 0.14278(17) 0.10214(12) 0.14720(19) 0.0216(6) Uani 1 1 d . .
C22 C 0.78027(19) 0.26596(12) 0.6938(2) 0.0244(6) Uani 1 1 d . .
H22 H 0.8025 0.2301 0.6834 0.029 Uiso 1 1 calc R U
C23 C 0.83865(19) 0.30534(12) 0.7551(2) 0.0250(7) Uani 1 1 d . .
H23 H 0.9007 0.2959 0.7873 0.030 Uiso 1 1 calc R U
C24 C 0.80757(19) 0.35860(12) 0.7703(2) 0.0244(6) Uani 1 1 d . .
C25 C 0.32310(19) -0.22173(13) 0.1437(2) 0.0269(7) Uani 1 1 d . .
H25 H 0.3180 -0.2562 0.1740 0.032 Uiso 1 1 calc R U
C26 C 0.88308(19) 0.45325(12) 0.8035(2) 0.0242(6) Uani 1 1 d . .
C27 C 0.71640(19) 0.37121(13) 0.7216(2) 0.0268(7) Uani 1 1 d . .
H27 H 0.6943 0.4076 0.7303 0.032 Uiso 1 1 calc R U
C28 C 0.28741(18) -0.01585(12) 0.1519(2) 0.0254(7) Uani 1 1 d . .
H28 H 0.3424 -0.0367 0.1713 0.031 Uiso 1 1 calc R U
C29 C 0.25357(18) -0.18246(12) 0.1154(2) 0.0235(6) Uani 1 1 d . .
H29 H 0.2008 -0.1904 0.1268 0.028 Uiso 1 1 calc R U
C30 C 0.89466(19) 0.72736(12) 0.6639(2) 0.0263(7) Uani 1 1 d . .
H30 H 0.8571 0.7597 0.6583 0.032 Uiso 1 1 calc R U
C31 C 0.77344(18) 0.03393(13) 0.5694(2) 0.0260(7) Uani 1 1 d . .
C32 C 0.40096(19) -0.21066(13) 0.1276(2) 0.0274(7) Uani 1 1 d . .
C33 C 1.11046(19) 0.66941(12) 1.0282(2) 0.0259(7) Uani 1 1 d . .
H33 H 1.1468 0.7001 1.0637 0.031 Uiso 1 1 calc R U
C34 C 0.74082(19) 0.06989(13) 0.4916(2) 0.0279(7) Uani 1 1 d . .
H34 H 0.7413 0.0582 0.4326 0.033 Uiso 1 1 calc R U
C35 C 1.06450(19) 0.66812(12) 0.9333(2) 0.0250(6) Uani 1 1 d . .
H35 H 1.0625 0.6979 0.8903 0.030 Uiso 1 1 calc R U
C36 C 0.6573(2) 0.33232(13) 0.6611(2) 0.0285(7) Uani 1 1 d . .
H36 H 0.5953 0.3418 0.6288 0.034 Uiso 1 1 calc R U
C37 C 0.8546(2) 0.46636(13) 0.7046(2) 0.0315(7) Uani 1 1 d . .
H37 H 0.8220 0.4417 0.6532 0.038 Uiso 1 1 calc R U
C38 C 0.40728(18) -0.16073(13) 0.0824(2) 0.0266(7) Uani 1 1 d . .
H38 H 0.4599 -0.1532 0.0706 0.032 Uiso 1 1 calc R U
C39 C 0.80836(19) -0.02389(13) 0.5630(2) 0.0275(7) Uani 1 1 d . .
C40 C 0.25623(18) 0.14164(13) 0.3016(2) 0.0276(7) Uani 1 1 d . .
H40 H 0.2537 0.1065 0.3317 0.033 Uiso 1 1 calc R U
C41 C 0.9939(2) 0.67380(13) 0.6130(2) 0.0277(7) Uani 1 1 d . .
H41 H 1.0254 0.6696 0.5726 0.033 Uiso 1 1 calc R U
C42 C 0.70761(19) 0.12299(13) 0.5009(2) 0.0304(7) Uani 1 1 d . .
H42 H 0.6869 0.1477 0.4475 0.036 Uiso 1 1 calc R U
C43 C 0.90356(19) 0.68559(13) 0.7309(2) 0.0283(7) Uani 1 1 d . .
H43 H 0.8725 0.6901 0.7718 0.034 Uiso 1 1 calc R U
C44 C 0.31161(19) 0.18515(14) 0.3542(2) 0.0331(8) Uani 1 1 d . .
H44 H 0.3458 0.1803 0.4201 0.040 Uiso 1 1 calc R U
C45 C 0.21026(19) 0.19998(13) 0.1629(2) 0.0305(7) Uani 1 1 d . .
H45 H 0.1750 0.2056 0.0975 0.037 Uiso 1 1 calc R U
C46 C 0.31675(19) 0.23588(13) 0.3098(2) 0.0335(8) Uani 1 1 d . .
C47 C 0.8824(2) 0.51987(13) 0.6979(2) 0.0337(7) Uani 1 1 d . .
H47 H 0.8728 0.5402 0.6412 0.040 Uiso 1 1 calc R U
C48 C 0.8809(2) -0.04781(13) 0.6377(2) 0.0315(7) Uani 1 1 d . .
H48 H 0.9113 -0.0265 0.6940 0.038 Uiso 1 1 calc R U
C49 C 0.9083(2) -0.10286(14) 0.6293(2) 0.0342(8) Uani 1 1 d . .
H49 H 0.9578 -0.1186 0.6810 0.041 Uiso 1 1 calc R U
C50 C 0.7705(2) 0.05348(14) 0.6537(2) 0.0346(8) Uani 1 1 d . .
H50 H 0.7934 0.0305 0.7092 0.042 Uiso 1 1 calc R U
C51 C 0.2670(2) 0.24321(13) 0.2147(2) 0.0347(8) Uani 1 1 d . .
H51 H 0.2716 0.2778 0.1844 0.042 Uiso 1 1 calc R U
C52 C 0.7674(2) -0.05741(14) 0.4833(2) 0.0389(8) Uani 1 1 d . .
H52 H 0.7176 -0.0430 0.4305 0.047 Uiso 1 1 calc R U
C53 C 0.7340(2) 0.10667(14) 0.6556(2) 0.0378(8) Uani 1 1 d . .
H53 H 0.7308 0.1191 0.7131 0.045 Uiso 1 1 calc R U
C54 C 0.7995(3) -0.11199(15) 0.4809(3) 0.0462(9) Uani 1 1 d . .
H54 H 0.7706 -0.1343 0.4255 0.055 Uiso 1 1 calc R U
C55 C 0.5003(2) 0.05194(15) 0.4490(3) 0.0454(9) Uani 1 1 d . .
C56 C 0.4914(2) 0.05433(15) 0.5400(3) 0.0467(10) Uani 1 1 d . .
C57 C 0.5094(2) -0.00237(16) 0.4109(3) 0.0468(10) Uani 1 1 d . .
C58 C 0.5194(2) -0.00471(19) 0.3231(3) 0.0558(11) Uani 1 1 d . .
C59 C 0.5006(2) 0.10036(17) 0.3970(3) 0.0555(11) Uani 1 1 d . .
H59 H 0.4939 0.1367 0.4213 0.067 Uiso 1 1 calc R U
C60 C 0.5149(3) -0.10576(18) 0.4173(4) 0.0630(12) Uani 1 1 d . .
H60 H 0.5131 -0.1407 0.4482 0.076 Uiso 1 1 calc R U
C61 C 0.5103(2) 0.0984(2) 0.3111(4) 0.0644(12) Uani 1 1 d . .
H61 H 0.5106 0.1328 0.2783 0.077 Uiso 1 1 calc R U
C62 C 0.5194(2) 0.0470(2) 0.2739(3) 0.0669(13) Uani 1 1 d . .
H62 H 0.5257 0.0455 0.2151 0.080 Uiso 1 1 calc R U
C63 C 0.5236(3) -0.1076(2) 0.3309(4) 0.0733(14) Uani 1 1 d . .
H63 H 0.5276 -0.1435 0.3039 0.088 Uiso 1 1 calc R U
C64 C 0.5263(3) -0.0583(2) 0.2845(3) 0.0678(13) Uani 1 1 d . .
H64 H 0.5330 -0.0601 0.2258 0.081 Uiso 1 1 calc R U
C65 C 0.4299(5) 0.2640(4) 0.6092(6) 0.145(3) Uiso 1 1 d . .
H65A H 0.4783 0.2498 0.6669 0.217 Uiso 1 1 calc R U
H65B H 0.3741 0.2427 0.5982 0.217 Uiso 1 1 calc R U
H65C H 0.4200 0.3048 0.6164 0.217 Uiso 1 1 calc R U
O5 O 0.4522(2) 0.25697(16) 0.5389(3) 0.0919(11) Uiso 1 1 d . .
H5 H 0.5071 0.2520 0.5547 0.111 Uiso 1 1 d R U

loop_
_atom_site_aniso_label
_atom_site_aniso_U_11
_atom_site_aniso_U_22
_atom_site_aniso_U_33
_atom_site_aniso_U_23
_atom_site_aniso_U_13
_atom_site_aniso_U_12
O1 0.0476(13) 0.0228(12) 0.0335(12) 0.0052(10) 0.0216(11) 0.0032(10)
O2 0.0364(12) 0.0239(12) 0.0355(13) -0.0065(10) 0.0040(10) -0.0018(10)
O3 0.0343(13) 0.0396(14) 0.0633(17) 0.0200(12) 0.0252(12) 0.0223(11)
O4 0.0332(13) 0.0424(15) 0.0709(18) -0.0299(13) 0.0172(13) -0.0169(11)
N1 0.0149(11) 0.0145(12) 0.0275(13) -0.0016(10) 0.0076(10) 0.0016(9)
N2 0.0166(11) 0.0166(12) 0.0274(13) -0.0011(10) 0.0080(10) 0.0006(9)
N3 0.0282(13) 0.0161(13) 0.0276(13) -0.0010(10) 0.0129(11) 0.0002(10)
N4 0.0260(12) 0.0158(12) 0.0255(13) 0.0000(10) 0.0118(10) -0.0012(10)
N5 0.0352(14) 0.0234(14) 0.0409(17) -0.0064(13) 0.0129(13) -0.0071(12)
N6 0.0470(17) 0.0306(16) 0.0478(18) 0.0056(14) 0.0251(15) 0.0056(14)
C1 0.0158(13) 0.0199(15) 0.0194(14) -0.0023(12) 0.0045(11) 0.0016(11)
C2 0.0214(14) 0.0173(15) 0.0222(15) 0.0029(12) 0.0122(12) 0.0013(11)
C3 0.0162(13) 0.0194(15) 0.0262(15) 0.0021(12) 0.0089(12) 0.0007(11)
C4 0.0171(13) 0.0196(15) 0.0223(15) 0.0028(12) 0.0090(11) 0.0019(11)
C5 0.0198(13) 0.0174(15) 0.0201(15) -0.0002(12) 0.0069(11) -0.0015(11)
C6 0.0234(14) 0.0180(15) 0.0279(16) 0.0007(12) 0.0129(12) 0.0032(12)
C7 0.0226(14) 0.0203(15) 0.0280(16) -0.0010(12) 0.0115(12) -0.0004(12)
C8 0.0207(14) 0.0200(15) 0.0239(15) 0.0002(12) 0.0108(12) 0.0026(11)
C9 0.0229(14) 0.0192(15) 0.0254(16) -0.0006(12) 0.0109(12) 0.0017(12)
C10 0.0252(14) 0.0164(15) 0.0236(15) -0.0035(12) 0.0088(12) -0.0020(12)
C11 0.0132(13) 0.0214(16) 0.0347(17) -0.0054(13) 0.0088(12) -0.0012(11)
C12 0.0224(14) 0.0193(15) 0.0241(15) -0.0031(12) 0.0083(12) -0.0024(12)
C13 0.0187(14) 0.0204(15) 0.0282(16) -0.0025(12) 0.0092(12) -0.0027(12)
C14 0.0282(15) 0.0207(16) 0.0202(15) -0.0001(12) 0.0071(12) -0.0042(12)
C15 0.0228(14) 0.0214(16) 0.0268(16) -0.0037(13) 0.0106(12) -0.0001(12)
C16 0.0285(15) 0.0212(16) 0.0253(16) 0.0013(13) 0.0112(13) 0.0024(13)
C17 0.0249(14) 0.0185(15) 0.0258(16) 0.0016(12) 0.0123(13) 0.0055(12)
C18 0.0154(13) 0.0240(16) 0.0322(17) -0.0060(13) 0.0043(12) -0.0019(12)
C19 0.0339(16) 0.0214(16) 0.0218(16) -0.0009(12) 0.0108(13) -0.0059(13)
C20 0.0333(16) 0.0209(16) 0.0301(17) -0.0005(13) 0.0145(14) 0.0042(13)
C21 0.0184(13) 0.0205(15) 0.0247(15) -0.0016(12) 0.0074(12) -0.0023(11)
C22 0.0322(16) 0.0179(15) 0.0265(16) -0.0013(12) 0.0152(13) -0.0009(12)
C23 0.0249(15) 0.0251(16) 0.0277(16) 0.0000(13) 0.0131(13) -0.0010(12)
C24 0.0278(15) 0.0221(16) 0.0247(16) 0.0002(13) 0.0118(13) -0.0019(12)
C25 0.0317(16) 0.0221(16) 0.0278(16) 0.0047(13) 0.0124(13) 0.0053(13)
C26 0.0255(15) 0.0193(16) 0.0282(16) -0.0021(13) 0.0112(13) 0.0010(12)
C27 0.0313(16) 0.0186(16) 0.0295(17) -0.0003(13) 0.0109(13) 0.0022(13)
C28 0.0155(13) 0.0245(16) 0.0335(17) -0.0026(13) 0.0067(12) 0.0033(12)
C29 0.0212(14) 0.0248(16) 0.0270(16) -0.0011(13) 0.0123(12) -0.0013(12)
C30 0.0284(15) 0.0186(15) 0.0341(17) 0.0012(13) 0.0145(14) 0.0046(12)
C31 0.0237(14) 0.0235(16) 0.0290(17) -0.0034(13) 0.0085(13) -0.0072(12)
C32 0.0249(15) 0.0257(17) 0.0296(17) 0.0035(13) 0.0087(13) 0.0110(13)
C33 0.0258(15) 0.0200(16) 0.0343(18) -0.0040(13) 0.0144(13) -0.0023(12)
C34 0.0276(15) 0.0253(17) 0.0311(17) -0.0036(14) 0.0121(13) -0.0055(13)
C35 0.0283(15) 0.0189(16) 0.0304(17) 0.0013(13) 0.0142(13) 0.0019(12)
C36 0.0255(15) 0.0278(17) 0.0275(17) -0.0009(14) 0.0053(13) 0.0020(13)
C37 0.0427(18) 0.0221(17) 0.0266(17) -0.0042(13) 0.0101(14) -0.0053(14)
C38 0.0185(14) 0.0315(18) 0.0314(17) 0.0010(14) 0.0115(13) 0.0053(13)
C39 0.0262(15) 0.0262(17) 0.0318(17) 0.0033(14) 0.0132(13) -0.0030(13)
C40 0.0203(14) 0.0266(17) 0.0353(18) -0.0050(14) 0.0103(13) -0.0042(12)
C41 0.0349(16) 0.0265(17) 0.0279(16) -0.0006(13) 0.0189(14) 0.0029(13)
C42 0.0265(15) 0.0240(17) 0.0376(19) -0.0017(14) 0.0095(14) -0.0085(13)
C43 0.0324(16) 0.0263(17) 0.0346(18) 0.0035(14) 0.0223(14) 0.0033(13)
C44 0.0170(14) 0.044(2) 0.0349(18) -0.0109(15) 0.0068(13) -0.0026(14)
C45 0.0239(15) 0.0251(17) 0.0401(19) 0.0005(14) 0.0102(14) 0.0002(13)
C46 0.0175(14) 0.0288(18) 0.055(2) -0.0197(16) 0.0150(15) -0.0072(13)
C47 0.0498(19) 0.0262(18) 0.0242(17) 0.0001(14) 0.0137(15) -0.0041(15)
C48 0.0269(16) 0.0303(18) 0.0388(19) 0.0023(15) 0.0145(14) -0.0046(14)
C49 0.0276(16) 0.0336(19) 0.046(2) 0.0102(16) 0.0188(15) 0.0029(14)
C50 0.0420(18) 0.0282(18) 0.0324(18) -0.0009(14) 0.0131(15) -0.0041(15)
C51 0.0284(16) 0.0209(17) 0.054(2) -0.0025(15) 0.0158(16) -0.0034(13)
C52 0.048(2) 0.0290(19) 0.0333(19) -0.0005(15) 0.0085(16) 0.0056(16)
C53 0.047(2) 0.0321(19) 0.0345(19) -0.0076(16) 0.0166(16) -0.0046(16)
C54 0.064(2) 0.029(2) 0.039(2) -0.0038(16) 0.0140(19) 0.0054(18)
C55 0.0185(16) 0.037(2) 0.067(3) -0.0044(19) 0.0019(16) -0.0050(14)
C56 0.0193(16) 0.035(2) 0.068(3) -0.0071(19) -0.0016(16) -0.0048(14)
C57 0.0189(16) 0.042(2) 0.063(3) -0.0061(19) -0.0016(16) -0.0053(15)
C58 0.0234(18) 0.065(3) 0.060(3) -0.006(2) -0.0036(17) -0.0032(18)
C59 0.0249(18) 0.041(2) 0.087(3) 0.002(2) 0.0076(19) -0.0043(16)
C60 0.041(2) 0.044(3) 0.078(3) -0.015(2) -0.004(2) -0.0003(18)
C61 0.028(2) 0.070(3) 0.080(3) 0.012(3) 0.005(2) -0.010(2)
C62 0.027(2) 0.088(4) 0.071(3) 0.010(3) 0.0034(19) -0.005(2)
C63 0.053(3) 0.065(3) 0.071(3) -0.028(3) -0.009(2) 0.005(2)
C64 0.040(2) 0.081(4) 0.062(3) -0.018(3) -0.002(2) 0.004(2)

loop_
_atom_type_symbol
_atom_type_description
_atom_type_scat_dispersion_real
_atom_type_scat_dispersion_imag
_atom_type_scat_source
C C 0.0033 0.0016 'International Tables Vol C Tables 4.2.6.8 and 6.1.1.4'
N N 0.0061 0.0033 'International Tables Vol C Tables 4.2.6.8 and 6.1.1.4'
O O 0.0106 0.0060 'International Tables Vol C Tables 4.2.6.8 and 6.1.1.4'
H H 0.0000 0.0000 'International Tables Vol C Tables 4.2.6.8 and 6.1.1.4'

loop_
_geom_angle_atom_site_label_1
_geom_angle_atom_site_label_2
_geom_angle_atom_site_label_3
_geom_angle
_geom_angle_site_symmetry_1
_geom_angle_site_symmetry_3
C14 O1 H1 109.5 . .
C19 O2 H2 109.5 . .
C32 O3 H3 109.5 . .
C46 O4 H4 109.5 . .
C2 N1 C5 109.8(2) . .
C2 N1 H1A 125.1 . .
C5 N1 H1A 125.1 . .
C13 N2 C3 105.8(2) . .
C16 N3 C26 106.3(2) . .
C6 N4 C9 109.3(2) . .
C6 N4 H4A 125.4 . .
C9 N4 H4A 125.4 . .
C42 N5 C53 117.6(3) . .
C49 N6 C54 117.1(3) . .
C29 C1 C7 117.5(2) . .
C29 C1 C4 119.7(2) . .
C7 C1 C4 122.7(2) . .
N1 C2 C4 126.8(2) . 3
N1 C2 C8 107.1(2) . .
C4 C2 C8 126.1(2) 3 .
N2 C3 C4 125.8(2) . .
N2 C3 C28 110.2(2) . .
C4 C3 C28 124.0(2) . .
C2 C4 C3 125.2(2) 3 .
C2 C4 C1 116.0(2) 3 .
C3 C4 C1 118.6(2) . .
N1 C5 C21 126.5(2) . .
N1 C5 C12 106.9(2) . .
C21 C5 C12 126.7(2) . .
N4 C6 C17 126.6(3) . .
N4 C6 C35 107.5(2) . .
C17 C6 C35 125.8(3) . .
C38 C7 C1 121.1(3) . .
C38 C7 H7 119.4 . .
C1 C7 H7 119.4 . .
C12 C8 C2 107.9(2) . .
C12 C8 H8 126.1 . .
C2 C8 H8 126.1 . .
N4 C9 C15 126.5(3) . 3_767
N4 C9 C33 107.2(2) . .
C15 C9 C33 126.3(3) 3_767 .
C43 C10 C20 117.4(3) . .
C43 C10 C17 120.2(2) . .
C20 C10 C17 122.3(2) . .
C45 C11 C40 118.1(3) . .
C45 C11 C21 119.9(3) . .
C40 C11 C21 122.0(3) . .
C8 C12 C5 108.2(2) . .
C8 C12 H12 125.9 . .
C5 C12 H12 125.9 . .
N2 C13 C21 126.0(2) . .
N2 C13 C18 110.3(2) . .
C21 C13 C18 123.7(2) . .
O1 C14 C41 116.9(2) . .
O1 C14 C30 123.6(3) . .
C41 C14 C30 119.5(3) . .
C9 C15 C26 125.4(3) 3_767 .
C9 C15 C24 116.7(3) 3_767 .
C26 C15 C24 117.9(3) . .
N3 C16 C17 125.6(3) . .
N3 C16 C47 109.7(3) . .
C17 C16 C47 124.6(3) . .
C6 C17 C16 125.3(3) . .
C6 C17 C10 115.2(2) . .
C16 C17 C10 119.5(2) . .
C28 C18 C13 106.6(2) . .
C28 C18 H18 126.7 . .
C13 C18 H18 126.7 . .
O2 C19 C22 122.6(3) . .
O2 C19 C36 117.5(3) . .
C22 C19 C36 119.9(3) . .
C41 C20 C10 121.2(3) . .
C41 C20 H20 119.4 . .
C10 C20 H20 119.4 . .
C5 C21 C13 124.9(2) . .
C5 C21 C11 116.3(2) . .
C13 C21 C11 118.8(2) . .
C23 C22 C19 119.9(3) . .
C23 C22 H22 120.0 . .
C19 C22 H22 120.0 . .
C22 C23 C24 120.9(3) . .
C22 C23 H23 119.5 . .
C24 C23 H23 119.5 . .
C27 C24 C23 118.1(3) . .
C27 C24 C15 120.5(3) . .
C23 C24 C15 121.4(3) . .
C29 C25 C32 119.8(3) . .
C29 C25 H25 120.1 . .
C32 C25 H25 120.1 . .
N3 C26 C15 126.2(3) . .
N3 C26 C37 109.5(2) . .
C15 C26 C37 124.2(3) . .
C36 C27 C24 121.7(3) . .
C36 C27 H27 119.1 . .
C24 C27 H27 119.1 . .
C18 C28 C3 107.1(2) . .
C18 C28 H28 126.5 . .
C3 C28 H28 126.5 . .
C25 C29 C1 121.8(3) . .
C25 C29 H29 119.1 . .
C1 C29 H29 119.1 . .
C43 C30 C14 119.5(3) . .
C43 C30 H30 120.2 . .
C14 C30 H30 120.2 . .
C34 C31 C50 117.6(3) . .
C34 C31 C39 121.4(3) . .
C50 C31 C39 120.9(3) . .
O3 C32 C38 122.9(3) . .
O3 C32 C25 117.5(3) . .
C38 C32 C25 119.7(3) . .
C35 C33 C9 108.0(3) . .
C35 C33 H33 126.0 . .
C9 C33 H33 126.0 . .
C42 C34 C31 119.1(3) . .
C42 C34 H34 120.4 . .
C31 C34 H34 120.4 . .
C33 C35 C6 108.1(3) . .
C33 C35 H35 126.0 . .
C6 C35 H35 126.0 . .
C27 C36 C19 119.5(3) . .
C27 C36 H36 120.3 . .
C19 C36 H36 120.3 . .
C47 C37 C26 107.5(3) . .
C47 C37 H37 126.2 . .
C26 C37 H37 126.2 . .
C32 C38 C7 120.1(3) . .
C32 C38 H38 119.9 . .
C7 C38 H38 119.9 . .
C52 C39 C48 117.1(3) . .
C52 C39 C31 120.9(3) . .
C48 C39 C31 121.9(3) . .
C44 C40 C11 121.1(3) . .
C44 C40 H40 119.5 . .
C11 C40 H40 119.5 . .
C20 C41 C14 120.5(3) . .
C20 C41 H41 119.8 . .
C14 C41 H41 119.8 . .
N5 C42 C34 123.3(3) . .
N5 C42 H42 118.3 . .
C34 C42 H42 118.3 . .
C30 C43 C10 121.9(3) . .
C30 C43 H43 119.0 . .
C10 C43 H43 119.0 . .
C40 C44 C46 119.4(3) . .
C40 C44 H44 120.3 . .
C46 C44 H44 120.3 . .
C51 C45 C11 121.1(3) . .
C51 C45 H45 119.5 . .
C11 C45 H45 119.5 . .
C51 C46 O4 118.0(3) . .
C51 C46 C44 120.5(3) . .
O4 C46 C44 121.5(3) . .
C37 C47 C16 106.9(3) . .
C37 C47 H47 126.6 . .
C16 C47 H47 126.6 . .
C49 C48 C39 119.4(3) . .
C49 C48 H48 120.3 . .
C39 C48 H48 120.3 . .
N6 C49 C48 123.4(3) . .
N6 C49 H49 118.3 . .
C48 C49 H49 118.3 . .
C53 C50 C31 119.1(3) . .
C53 C50 H50 120.5 . .
C31 C50 H50 120.5 . .
C46 C51 C45 119.8(3) . .
C46 C51 H51 120.1 . .
C45 C51 H51 120.1 . .
C54 C52 C39 119.5(3) . .
C54 C52 H52 120.2 . .
C39 C52 H52 120.2 . .
N5 C53 C50 123.2(3) . .
N5 C53 H53 118.4 . .
C50 C53 H53 118.4 . .
N6 C54 C52 123.5(3) . .
N6 C54 H54 118.3 . .
C52 C54 H54 118.3 . .
C59 C55 C57 117.6(4) . .
C59 C55 C56 123.0(4) . .
C57 C55 C56 119.4(3) . .
C60 C56 C57 117.8(4) 3_656 3_656
C60 C56 C55 122.5(4) 3_656 .
C57 C56 C55 119.7(3) 3_656 .
C58 C57 C55 119.4(4) . .
C58 C57 C56 119.7(4) . 3_656
C55 C57 C56 120.9(4) . 3_656
C64 C58 C57 119.4(4) . .
C64 C58 C62 120.9(5) . .
C57 C58 C62 119.7(4) . .
C55 C59 C61 123.2(4) . .
C55 C59 H59 118.4 . .
C61 C59 H59 118.4 . .
C63 C60 C56 122.0(4) . 3_656
C63 C60 H60 119.0 . .
C56 C60 H60 119.0 3_656 .
C62 C61 C59 119.8(4) . .
C62 C61 H61 120.1 . .
C59 C61 H61 120.1 . .
C61 C62 C58 120.2(5) . .
C61 C62 H62 119.9 . .
C58 C62 H62 119.9 . .
C64 C63 C60 120.6(4) . .
C64 C63 H63 119.7 . .
C60 C63 H63 119.7 . .
C63 C64 C58 120.4(5) . .
C63 C64 H64 119.8 . .
C58 C64 H64 119.8 . .
O5 C65 H65A 109.5 . .
O5 C65 H65B 109.5 . .
H65A C65 H65B 109.5 . .
O5 C65 H65C 109.5 . .
H65A C65 H65C 109.5 . .
H65B C65 H65C 109.5 . .
C65 O5 H5 112.3 . .

loop_
_geom_bond_atom_site_label_1
_geom_bond_atom_site_label_2
_geom_bond_distance
_geom_bond_site_symmetry_2
O1 C14 1.362(3) .
O1 H1 0.8400 .
O2 C19 1.367(3) .
O2 H2 0.8400 .
O3 C32 1.369(3) .
O3 H3 0.8400 .
O4 C46 1.379(4) .
O4 H4 0.8400 .
N1 C2 1.372(3) .
N1 C5 1.373(3) .
N1 H1A 0.8800 .
N2 C13 1.370(3) .
N2 C3 1.373(3) .
N3 C16 1.372(4) .
N3 C26 1.373(4) .
N4 C6 1.372(4) .
N4 C9 1.373(4) .
N4 H4A 0.8800 .
N5 C42 1.330(4) .
N5 C53 1.331(4) .
N6 C49 1.330(4) .
N6 C54 1.334(4) .
C1 C29 1.395(4) .
C1 C7 1.400(4) .
C1 C4 1.491(4) .
C2 C4 1.402(4) 3
C2 C8 1.426(4) .
C3 C4 1.404(4) .
C3 C28 1.446(4) .
C4 C2 1.402(4) 3
C5 C21 1.403(4) .
C5 C12 1.426(4) .
C6 C17 1.397(4) .
C6 C35 1.430(4) .
C7 C38 1.389(4) .
C7 H7 0.9500 .
C8 C12 1.362(4) .
C8 H8 0.9500 .
C9 C15 1.398(4) 3_767
C9 C33 1.438(4) .
C10 C43 1.388(4) .
C10 C20 1.394(4) .
C10 C17 1.492(4) .
C11 C45 1.390(4) .
C11 C40 1.394(4) .
C11 C21 1.499(4) .
C12 H12 0.9500 .
C13 C21 1.405(4) .
C13 C18 1.452(4) .
C14 C41 1.382(4) .
C14 C30 1.385(4) .
C15 C9 1.398(4) 3_767
C15 C26 1.406(4) .
C15 C24 1.486(4) .
C16 C17 1.401(4) .
C16 C47 1.443(4) .
C18 C28 1.348(4) .
C18 H18 0.9500 .
C19 C22 1.389(4) .
C19 C36 1.392(4) .
C20 C41 1.380(4) .
C20 H20 0.9500 .
C22 C23 1.386(4) .
C22 H22 0.9500 .
C23 C24 1.394(4) .
C23 H23 0.9500 .
C24 C27 1.392(4) .
C25 C29 1.379(4) .
C25 C32 1.394(4) .
C25 H25 0.9500 .
C26 C37 1.438(4) .
C27 C36 1.378(4) .
C27 H27 0.9500 .
C28 H28 0.9500 .
C29 H29 0.9500 .
C30 C43 1.384(4) .
C30 H30 0.9500 .
C31 C34 1.384(4) .
C31 C50 1.392(4) .
C31 C39 1.481(4) .
C32 C38 1.382(4) .
C33 C35 1.352(4) .
C33 H33 0.9500 .
C34 C42 1.380(4) .
C34 H34 0.9500 .
C35 H35 0.9500 .
C36 H36 0.9500 .
C37 C47 1.345(4) .
C37 H37 0.9500 .
C38 H38 0.9500 .
C39 C52 1.383(4) .
C39 C48 1.392(4) .
C40 C44 1.383(4) .
C40 H40 0.9500 .
C41 H41 0.9500 .
C42 H42 0.9500 .
C43 H43 0.9500 .
C44 C46 1.386(5) .
C44 H44 0.9500 .
C45 C51 1.384(4) .
C45 H45 0.9500 .
C46 C51 1.373(5) .
C47 H47 0.9500 .
C48 C49 1.382(4) .
C48 H48 0.9500 .
C49 H49 0.9500 .
C50 C53 1.380(5) .
C50 H50 0.9500 .
C51 H51 0.9500 .
C52 C54 1.382(5) .
C52 H52 0.9500 .
C53 H53 0.9500 .
C54 H54 0.9500 .
C55 C59 1.386(5) .
C55 C57 1.429(5) .
C55 C56 1.460(6) .
C56 C60 1.392(5) 3_656
C56 C57 1.431(5) 3_656
C57 C58 1.422(6) .
C57 C56 1.431(5) 3_656
C58 C64 1.409(6) .
C58 C62 1.424(6) .
C59 C61 1.391(6) .
C59 H59 0.9500 .
C60 C63 1.389(7) .
C60 C56 1.392(5) 3_656
C60 H60 0.9500 .
C61 C62 1.363(6) .
C61 H61 0.9500 .
C62 H62 0.9500 .
C63 C64 1.365(7) .
C63 H63 0.9500 .
C64 H64 0.9500 .
C65 O5 1.276(8) .
C65 H65A 0.9800 .
C65 H65B 0.9800 .
C65 H65C 0.9800 .
O5 H5 0.8300 .

loop_
_geom_hbond_atom_site_label_D
_geom_hbond_atom_site_label_H
_geom_hbond_atom_site_label_A
_geom_hbond_distance_DH
_geom_hbond_distance_HA
_geom_hbond_distance_DA
_geom_hbond_angle_DHA
_geom_hbond_site_symmetry_A
O1 H1 N6 0.84 1.88 2.713(3) 169 1_565
O2 H2 N5 0.84 1.82 2.654(3) 169 .
O3 H3 O4 0.84 1.93 2.761(3) 170 2_645
O4 H4 O5 0.84 1.78 2.609(5) 169 .
O5 H5 O2 0.83 1.82 2.644(4) 180 .

loop_
_platon_squeeze_void_nr
_platon_squeeze_void_average_x
_platon_squeeze_void_average_y
_platon_squeeze_void_average_z
_platon_squeeze_void_volume
_platon_squeeze_void_count_electrons
_platon_squeeze_void_content
1 0.500 0.000 0.000 286 61 '3.4 molecules of MeOH '
2 0.500 0.500 0.500 286 61 '3.4 molecules of MeOH '
